data_4502244
loop_
_publ_author_name
'Turner, David R.'
'Batten, Stuart R.'

_publ_section_title
;
 Di- and Triammonium Salts of Carbamoyldicyanomethanide,
 C(CN)2(CONH2)&#x2212;: Layered Organic Architectures
;
_journal_issue 6
_journal_name_full 'Crystal Growth &amp; Design'
_journal_page_first 2501
_journal_paper_doi 10.1021/cg900783k
_journal_volume 10
_journal_year 2010
_chemical_formula_moiety 'C3 H12 N2, 2(C4 H2 N3 O)'
_chemical_formula_sum 'C11 H16 N8 O2'
_chemical_formula_weight 292.32
_chemical_name_common '[NH3(CH2)3NH3](cdm)'
_chemical_name_systematic
;
 propane-1,3-diammonium carbamoyldicyanomethanide
;
_space_group_IT_number 14
_symmetry_cell_setting monoclinic
_symmetry_space_group_name_Hall '-P 2yn'
_symmetry_space_group_name_H-M 'P 1 21/n 1'
_atom_sites_solution_hydrogens geom
_atom_sites_solution_primary direct
_atom_sites_solution_secondary difmap
_audit_creation_method SHELXL-97
_cell_angle_alpha 90.00
_cell_angle_beta 92.097(2)
_cell_angle_gamma 90.00
_cell_formula_units_Z 4
_cell_length_a 7.1662(3)
_cell_length_b 14.6131(4)
_cell_length_c 13.4285(6)
_cell_measurement_reflns_used 6356
_cell_measurement_temperature 123(1)
_cell_measurement_theta_max 27.50
_cell_measurement_theta_min 2.06
_cell_volume 1405.30(9)
_computing_cell_refinement 'Bruker SMART (Bruker)'
_computing_data_collection 'Bruker SMART (Bruker)'
_computing_data_reduction 'Bruker SAINT (Bruker)'
_computing_molecular_graphics 'X-Seed (Barbour, 1999)'
_computing_publication_material 'CIFTAB (Sheldrick, 1997)'
_computing_structure_refinement 'SHELXL-97 (Sheldrick, 1997)'
_computing_structure_solution 'SHELXS-97 (Sheldrick, 1990)'
_diffrn_ambient_temperature 123(1)
_diffrn_measured_fraction_theta_full 0.916
_diffrn_measured_fraction_theta_max 0.916
_diffrn_measurement_device_type 'Bruker X8 Apex II CCD'
_diffrn_measurement_method 'phi and omega scans'
_diffrn_radiation_monochromator graphite
_diffrn_radiation_source 'fine-focus sealed tube'
_diffrn_radiation_type MoK\a
_diffrn_radiation_wavelength 0.71073
_diffrn_reflns_av_R_equivalents 0.0325
_diffrn_reflns_av_sigmaI/netI 0.0488
_diffrn_reflns_limit_h_max 6
_diffrn_reflns_limit_h_min -9
_diffrn_reflns_limit_k_max 18
_diffrn_reflns_limit_k_min -18
_diffrn_reflns_limit_l_max 16
_diffrn_reflns_limit_l_min -17
_diffrn_reflns_number 6356
_diffrn_reflns_theta_full 27.50
_diffrn_reflns_theta_max 27.50
_diffrn_reflns_theta_min 2.06
_exptl_absorpt_coefficient_mu 0.102
_exptl_absorpt_correction_T_max 0.9799
_exptl_absorpt_correction_T_min 0.9700
_exptl_absorpt_correction_type multi-scan
_exptl_absorpt_process_details SADABS
_exptl_crystal_colour colourless
_exptl_crystal_density_diffrn 1.382
_exptl_crystal_density_method 'not measured'
_exptl_crystal_description block
_exptl_crystal_F_000 616
_exptl_crystal_size_max 0.30
_exptl_crystal_size_mid 0.24
_exptl_crystal_size_min 0.20
_refine_diff_density_max 0.280
_refine_diff_density_min -0.233
_refine_diff_density_rms 0.053
_refine_ls_extinction_method none
_refine_ls_goodness_of_fit_ref 1.098
_refine_ls_hydrogen_treatment mixed
_refine_ls_matrix_type full
_refine_ls_number_parameters 230
_refine_ls_number_reflns 2958
_refine_ls_number_restraints 0
_refine_ls_restrained_S_all 1.098
_refine_ls_R_factor_all 0.0644
_refine_ls_R_factor_gt 0.0537
_refine_ls_shift/su_max 0.000
_refine_ls_shift/su_mean 0.000
_refine_ls_structure_factor_coef Fsqd
_refine_ls_weighting_details 'calc w=1/[\s^2^(Fo^2^)+(0.2000P)^2^+0.0000P] where P=(Fo^2^+2Fc^2^)/3'
_refine_ls_weighting_scheme calc
_refine_ls_wR_factor_gt 0.1120
_refine_ls_wR_factor_ref 0.1200
_reflns_number_gt 2527
_reflns_number_total 2958
_reflns_threshold_expression >2sigma(I)
_cod_data_source_file cg900783k_si_001.cif
_cod_data_source_block 2
_cod_depositor_comments
;
The following automatic conversions were performed:

'_exptl_absorpt_correction_type' value 'Multi-scan' changed to
'multi-scan' according to
/home/saulius/struct/CIF-dictionaries/cif_core.dic dictionary named
'cif_core.dic' version 2.4.2 from 2011-04-26.

Automatic conversion script
Id: cif_fix_values 1715 2011-07-08 13:25:40Z adriana 
;
_cod_original_sg_symbol_H-M P21/n
_cod_database_code 4502244

loop_
_symmetry_equiv_pos_as_xyz
'x, y, z'
'-x+1/2, y+1/2, -z+1/2'
'-x, -y, -z'
'x-1/2, -y-1/2, z-1/2'

loop_
_atom_site_label
_atom_site_type_symbol
_atom_site_fract_x
_atom_site_fract_y
_atom_site_fract_z
_atom_site_U_iso_or_equiv
_atom_site_adp_type
_atom_site_occupancy
_atom_site_symmetry_multiplicity
_atom_site_calc_flag
_atom_site_refinement_flags
O1 O 0.87497(17) 0.20959(8) 0.13708(11) 0.0176(3) Uani 1 1 d .
O2 O 0.38913(17) 0.31823(8) 0.13794(10) 0.0153(3) Uani 1 1 d .
N1 N 0.5936(2) 0.13935(12) 0.13350(14) 0.0199(4) Uani 1 1 d .
N2 N 1.2284(2) 0.04187(12) 0.13280(15) 0.0272(4) Uani 1 1 d .
N3 N 0.6893(2) -0.10148(11) 0.12209(14) 0.0225(4) Uani 1 1 d .
N4 N 0.6687(2) 0.38768(11) 0.12704(14) 0.0177(4) Uani 1 1 d .
N5 N 0.5559(2) 0.63339(10) 0.12170(14) 0.0207(4) Uani 1 1 d .
N6 N 0.0353(2) 0.47552(11) 0.13999(15) 0.0239(4) Uani 1 1 d .
N7 N 0.1270(2) 0.30168(11) 0.29414(13) 0.0166(4) Uani 1 1 d .
N8 N 0.6349(2) 0.24887(11) 0.49822(13) 0.0156(4) Uani 1 1 d .
C1 C 0.8709(2) 0.04892(12) 0.12918(15) 0.0153(4) Uani 1 1 d .
C2 C 0.7800(3) 0.13608(12) 0.13376(14) 0.0153(4) Uani 1 1 d .
C3 C 1.0677(3) 0.04517(12) 0.13175(15) 0.0177(4) Uani 1 1 d .
C4 C 0.7715(2) -0.03345(12) 0.12531(15) 0.0160(4) Uani 1 1 d .
C5 C 0.3902(2) 0.47811(11) 0.12675(15) 0.0138(4) Uani 1 1 d .
C6 C 0.4831(2) 0.56302(12) 0.12323(15) 0.0151(4) Uani 1 1 d .
C7 C 0.1944(3) 0.47801(12) 0.13308(15) 0.0165(4) Uani 1 1 d .
C8 C 0.4835(2) 0.39216(12) 0.13073(14) 0.0136(4) Uani 1 1 d .
C9 C 0.2549(3) 0.28525(12) 0.38275(14) 0.0159(4) Uani 1 1 d .
H9A H 0.1847 0.2572 0.4371 0.019 Uiso 1 1 calc R
H9B H 0.3076 0.3441 0.4071 0.019 Uiso 1 1 calc R
C10 C 0.4119(3) 0.22172(12) 0.35340(15) 0.0168(4) Uani 1 1 d .
H10A H 0.3576 0.1717 0.3119 0.020 Uiso 1 1 calc R
H10B H 0.4983 0.2565 0.3117 0.020 Uiso 1 1 calc R
C11 C 0.5236(3) 0.17959(12) 0.43972(15) 0.0158(4) Uani 1 1 d .
H11A H 0.4372 0.1483 0.4845 0.019 Uiso 1 1 calc R
H11B H 0.6093 0.1329 0.4137 0.019 Uiso 1 1 calc R
H1A H 0.541(3) 0.1929(18) 0.133(2) 0.036(7) Uiso 1 1 d .
H1B H 0.524(3) 0.0857(16) 0.1293(18) 0.029(6) Uiso 1 1 d .
H4A H 0.721(3) 0.3351(18) 0.137(2) 0.037(7) Uiso 1 1 d .
H4B H 0.739(3) 0.4364(15) 0.1282(17) 0.023(6) Uiso 1 1 d .
H7A H 0.067(3) 0.2484(16) 0.2816(17) 0.023(6) Uiso 1 1 d .
H7B H 0.040(3) 0.3467(16) 0.3070(18) 0.026(6) Uiso 1 1 d .
H7C H 0.194(3) 0.3180(15) 0.2398(19) 0.025(6) Uiso 1 1 d .
H8D H 0.729(3) 0.2205(17) 0.538(2) 0.038(7) Uiso 1 1 d .
H8E H 0.692(3) 0.2908(16) 0.4555(18) 0.025(6) Uiso 1 1 d .
H8F H 0.557(3) 0.2806(17) 0.541(2) 0.041(8) Uiso 1 1 d .

loop_
_atom_site_aniso_label
_atom_site_aniso_U_11
_atom_site_aniso_U_22
_atom_site_aniso_U_33
_atom_site_aniso_U_23
_atom_site_aniso_U_13
_atom_site_aniso_U_12
O1 0.0159(7) 0.0132(6) 0.0239(8) -0.0005(5) 0.0036(6) -0.0038(5)
O2 0.0141(6) 0.0133(6) 0.0184(7) 0.0018(5) -0.0007(6) -0.0020(5)
N1 0.0137(8) 0.0140(8) 0.0321(11) -0.0017(7) 0.0029(8) -0.0005(6)
N2 0.0192(9) 0.0320(10) 0.0305(11) 0.0024(8) 0.0002(8) -0.0019(7)
N3 0.0204(9) 0.0159(8) 0.0314(11) -0.0016(7) 0.0052(8) -0.0018(7)
N4 0.0115(8) 0.0133(7) 0.0284(10) 0.0002(7) 0.0024(7) -0.0020(6)
N5 0.0167(8) 0.0145(8) 0.0311(10) -0.0010(7) 0.0021(8) 0.0003(6)
N6 0.0133(8) 0.0165(8) 0.0420(12) 0.0019(7) 0.0008(8) -0.0025(6)
N7 0.0150(8) 0.0162(8) 0.0187(9) 0.0016(7) 0.0015(8) 0.0021(7)
N8 0.0137(8) 0.0170(8) 0.0161(9) 0.0026(6) -0.0002(7) 0.0015(6)
C1 0.0121(9) 0.0142(8) 0.0196(10) -0.0014(7) 0.0002(8) -0.0010(7)
C2 0.0151(9) 0.0171(9) 0.0139(9) 0.0001(7) 0.0026(8) -0.0009(7)
C3 0.0191(10) 0.0142(8) 0.0197(11) 0.0000(7) 0.0003(9) -0.0009(7)
C4 0.0130(9) 0.0165(9) 0.0188(10) -0.0001(7) 0.0039(8) 0.0030(7)
C5 0.0105(8) 0.0124(8) 0.0185(10) -0.0012(7) 0.0014(8) -0.0019(7)
C6 0.0103(9) 0.0182(9) 0.0170(10) -0.0015(7) 0.0035(8) 0.0025(7)
C7 0.0187(10) 0.0104(8) 0.0204(11) -0.0002(7) -0.0004(9) -0.0011(7)
C8 0.0136(9) 0.0163(8) 0.0110(9) -0.0001(7) 0.0018(8) -0.0013(7)
C9 0.0166(9) 0.0161(8) 0.0148(9) 0.0000(7) -0.0010(8) 0.0019(7)
C10 0.0166(9) 0.0167(9) 0.0173(10) -0.0007(7) 0.0012(8) 0.0014(7)
C11 0.0139(9) 0.0144(8) 0.0191(10) -0.0002(7) 0.0015(8) 0.0003(7)

loop_
_atom_type_symbol
_atom_type_description
_atom_type_scat_dispersion_real
_atom_type_scat_dispersion_imag
_atom_type_scat_source
C C 0.0033 0.0016 'International Tables Vol C Tables 4.2.6.8 and 6.1.1.4'
H H 0.0000 0.0000 'International Tables Vol C Tables 4.2.6.8 and 6.1.1.4'
N N 0.0061 0.0033 'International Tables Vol C Tables 4.2.6.8 and 6.1.1.4'
O O 0.0106 0.0060 'International Tables Vol C Tables 4.2.6.8 and 6.1.1.4'

loop_
_geom_angle_atom_site_label_1
_geom_angle_atom_site_label_2
_geom_angle_atom_site_label_3
_geom_angle
C2 N1 H1A 118.0(16)
C2 N1 H1B 120.1(14)
H1A N1 H1B 122(2)
C8 N4 H4A 117.6(16)
C8 N4 H4B 122.2(14)
H4A N4 H4B 119(2)
C9 N7 H7A 106.5(15)
C9 N7 H7B 111.3(15)
H7A N7 H7B 109.1(18)
C9 N7 H7C 110.4(14)
H7A N7 H7C 110(2)
H7B N7 H7C 110(2)
C11 N8 H8D 110.8(15)
C11 N8 H8E 110.8(14)
H8D N8 H8E 108.3(19)
C11 N8 H8F 109.6(16)
H8D N8 H8F 108(2)
H8E N8 H8F 109(2)
C4 C1 C3 118.33(16)
C4 C1 C2 122.35(16)
C3 C1 C2 119.29(16)
O1 C2 N1 120.24(16)
O1 C2 C1 120.58(16)
N1 C2 C1 119.18(16)
N2 C3 C1 179.3(2)
N3 C4 C1 179.9(3)
C7 C5 C6 118.37(16)
C7 C5 C8 117.66(15)
C6 C5 C8 123.84(16)
N5 C6 C5 178.4(2)
N6 C7 C5 177.9(2)
O2 C8 N4 119.43(16)
O2 C8 C5 119.96(15)
N4 C8 C5 120.61(16)
N7 C9 C10 109.24(16)
N7 C9 H9A 109.8
C10 C9 H9A 109.8
N7 C9 H9B 109.8
C10 C9 H9B 109.8
H9A C9 H9B 108.3
C11 C10 C9 115.14(17)
C11 C10 H10A 108.5
C9 C10 H10A 108.5
C11 C10 H10B 108.5
C9 C10 H10B 108.5
H10A C10 H10B 107.5
N8 C11 C10 112.58(15)
N8 C11 H11A 109.1
C10 C11 H11A 109.1
N8 C11 H11B 109.1
C10 C11 H11B 109.1
H11A C11 H11B 107.8

loop_
_geom_bond_atom_site_label_1
_geom_bond_atom_site_label_2
_geom_bond_distance
O1 C2 1.272(2)
O2 C8 1.280(2)
N1 C2 1.336(2)
N1 H1A 0.87(3)
N1 H1B 0.93(2)
N2 C3 1.152(2)
N3 C4 1.156(2)
N4 C8 1.332(2)
N4 H4A 0.86(3)
N4 H4B 0.87(2)
N5 C6 1.154(2)
N6 C7 1.148(2)
N7 C9 1.495(2)
N7 H7A 0.90(2)
N7 H7B 0.93(2)
N7 H7C 0.92(2)
N8 C11 1.494(2)
N8 H8D 0.94(3)
N8 H8E 0.94(2)
N8 H8F 0.94(3)
C1 C4 1.398(2)
C1 C3 1.410(3)
C1 C2 1.433(2)
C5 C7 1.409(3)
C5 C6 1.410(2)
C5 C8 1.423(2)
C9 C10 1.521(3)
C9 H9A 0.9900
C9 H9B 0.9900
C10 C11 1.515(3)
C10 H10A 0.9900
C10 H10B 0.9900
C11 H11A 0.9900
C11 H11B 0.9900

loop_
_geom_hbond_atom_site_label_D
_geom_hbond_atom_site_label_H
_geom_hbond_atom_site_label_A
_geom_hbond_distance_DH
_geom_hbond_distance_HA
_geom_hbond_distance_DA
_geom_hbond_angle_DHA
_geom_hbond_site_symmetry_A
N1 H1A O2 0.87(3) 2.13(3) 2.998(2) 175(2) .
N1 H1B N2 0.93(2) 2.22(2) 2.980(2) 138.8(18) 1_455
N4 H4A O1 0.86(3) 2.14(3) 2.993(2) 170(2) .
N4 H4B N6 0.87(2) 2.20(2) 2.923(2) 140.1(19) 1_655
N7 H7A N5 0.90(2) 2.32(2) 3.025(2) 135(2) 2_545
N7 H7A O1 0.90(2) 2.41(2) 3.040(2) 127.4(19) 1_455
N7 H7B N3 0.93(2) 2.07(2) 2.931(2) 154(2) 2
N7 H7C O2 0.92(2) 1.99(2) 2.877(2) 161(2) .
N8 H8D O2 0.94(3) 1.83(3) 2.748(2) 166(2) 4_666
N8 H8E N3 0.94(2) 2.09(2) 3.021(2) 171(2) 2_655
N8 H8F O1 0.94(3) 1.87(3) 2.751(2) 155(2) 4_566

loop_
_cod_related_entry_id
_cod_related_entry_database
_cod_related_entry_code
1 ChemSpider 30661366
